data_7131896
loop_
_publ_author_name
'Wei, Shuxia'
'Ma, Chengfeng'
'Liu, Xinge'
'Liu, Naiyun'
'Yuan, MingJun'
'Xiao, Kang'
'Yan, Weibo'
'Xin, Hao'

_publ_section_title
;
 A facial synthesis of a copper (I) thiourea sulphate complex and its
 application for highly efficient chalcopyrite solar cells
;
_journal_name_full 'Chemical Communications'
_journal_paper_doi 10.1039/D3CC02417B
_journal_year 2023
_chemical_formula_moiety '2Cu, 6[CH4N2S], SO4, H2O'
_chemical_formula_sum 'C6 H26 Cu2 N12 O5 S7'
_chemical_formula_weight 697.89
_chemical_name_systematic 'bis(\m-thiourea)-tetrakis(thiourea)-di-copper-(Cu-Cu) sulfate hydrate'
_space_group_crystal_system orthorhombic
_space_group_IT_number 61
_space_group_name_Hall '-P 2ac 2ab'
_space_group_name_H-M_alt 'P b c a'
_atom_sites_solution_hydrogens mixed
_audit_block_doi 10.5517/ccdc.csd.cc2bg7pr
_audit_creation_method SHELXL-2019/2
_audit_update_record
;
2023-05-18 deposited with the CCDC.	2023-07-17 downloaded from the CCDC.
;
_cell_angle_alpha 90
_cell_angle_beta 90
_cell_angle_gamma 90
_cell_formula_units_Z 8
_cell_length_a 19.2009(11)
_cell_length_b 12.3001(7)
_cell_length_c 21.4316(13)
_cell_measurement_reflns_used 9871
_cell_measurement_temperature 297(2)
_cell_measurement_theta_max 30.82
_cell_measurement_theta_min 2.69
_cell_volume 5061.6(5)
_computing_cell_refinement 'APEX III'
_computing_data_collection 'APEX III; Bruker AXS'
_computing_data_reduction 'SAINT; Bruker AXS'
_computing_structure_refinement 'SHELXL-2019/2 (Sheldrick, 2019)'
_computing_structure_solution 'SHELXT 2014/5 (Sheldrick, 2014)'
_diffrn_ambient_temperature 297(2)
_diffrn_measured_fraction_theta_full 0.999
_diffrn_measured_fraction_theta_max 0.997
_diffrn_measurement_device_type 'Bruker AXS area detector; Photon 100'
_diffrn_measurement_method '\f and \w scans'
_diffrn_radiation_type MoK\a
_diffrn_radiation_wavelength 0.71073
_diffrn_reflns_av_R_equivalents 0.0605
_diffrn_reflns_av_unetI/netI 0.0433
_diffrn_reflns_Laue_measured_fraction_full 0.999
_diffrn_reflns_Laue_measured_fraction_max 0.997
_diffrn_reflns_limit_h_max 28
_diffrn_reflns_limit_h_min -23
_diffrn_reflns_limit_k_max 18
_diffrn_reflns_limit_k_min -17
_diffrn_reflns_limit_l_max 29
_diffrn_reflns_limit_l_min -31
_diffrn_reflns_number 53895
_diffrn_reflns_point_group_measured_fraction_full 0.999
_diffrn_reflns_point_group_measured_fraction_max 0.997
_diffrn_reflns_theta_full 25.242
_diffrn_reflns_theta_max 31.687
_diffrn_reflns_theta_min 2.691
_diffrn_source 'sealed tube'
_exptl_absorpt_coefficient_mu 2.302
_exptl_absorpt_correction_T_max 0.7463
_exptl_absorpt_correction_T_min 0.5672
_exptl_absorpt_correction_type multi-scan
_exptl_absorpt_process_details 'SADABS-2016; Bruker; Krause, L.,et al., J. Appl. Cryst. 48 (2015) 3-10'
_exptl_crystal_colour colorless
_exptl_crystal_density_diffrn 1.832
_exptl_crystal_density_method 'not measured'
_exptl_crystal_description block
_exptl_crystal_F_000 2848
_exptl_crystal_size_max 0.300
_exptl_crystal_size_mid 0.200
_exptl_crystal_size_min 0.150
_refine_diff_density_max 0.497
_refine_diff_density_min -0.422
_refine_diff_density_rms 0.086
_refine_ls_extinction_coef 0.00064(6)
_refine_ls_extinction_expression Fc^*^=kFc[1+0.001xFc^2^\l^3^/sin(2\q)]^-1/4^
_refine_ls_extinction_method 'SHELXL-2019/2 (Sheldrick 2019)'
_refine_ls_goodness_of_fit_ref 1.003
_refine_ls_hydrogen_treatment mixed
_refine_ls_matrix_type full
_refine_ls_number_parameters 298
_refine_ls_number_reflns 8539
_refine_ls_number_restraints 2
_refine_ls_restrained_S_all 1.004
_refine_ls_R_factor_all 0.0752
_refine_ls_R_factor_gt 0.0376
_refine_ls_shift/su_max 0.002
_refine_ls_shift/su_mean 0.000
_refine_ls_structure_factor_coef Fsqd
_refine_ls_weighting_details 'w=1/[\s^2^(Fo^2^)+(0.0276P)^2^+3.1237P] where P=(Fo^2^+2Fc^2^)/3'
_refine_ls_weighting_scheme calc
_refine_ls_wR_factor_gt 0.0656
_refine_ls_wR_factor_ref 0.0753
_reflns_Friedel_coverage 0.000
_reflns_number_gt 5826
_reflns_number_total 8539
_reflns_threshold_expression 'I > 2\s(I)'
_cod_data_source_file d3cc02417b13.cif
_cod_data_source_block CuTua_a
_cod_database_code 7131896
_shelx_shelxl_version_number 2019/2
_shelx_space_group_comment
;
The symmetry employed for this shelxl refinement is uniquely defined
by the following loop, which should always be used as a source of
symmetry information in preference to the above space-group names.
They are only intended as comments.
;
_shelx_estimated_absorpt_t_min 0.545
_shelx_estimated_absorpt_t_max 0.724

loop_
_space_group_symop_operation_xyz
'x, y, z'
'-x+1/2, -y, z+1/2'
'-x, y+1/2, -z+1/2'
'x+1/2, -y+1/2, -z'
'-x, -y, -z'
'x-1/2, y, -z-1/2'
'x, -y-1/2, z-1/2'
'-x-1/2, y-1/2, z'

loop_
_atom_site_label
_atom_site_type_symbol
_atom_site_fract_x
_atom_site_fract_y
_atom_site_fract_z
_atom_site_U_iso_or_equiv
_atom_site_adp_type
_atom_site_occupancy
_atom_site_site_symmetry_order
_atom_site_calc_flag
_atom_site_refinement_flags_posn
_atom_site_refinement_flags_adp
_atom_site_refinement_flags_occupancy
_atom_site_disorder_assembly
_atom_site_disorder_group
Cu1 Cu 0.62430(2) 0.26540(2) 0.32197(2) 0.02985(7) Uani 1 1 d . . . . .
O1 O 0.71603(9) -0.02399(13) 0.55095(8) 0.0359(4) Uani 1 1 d . . . . .
C1 C 0.71626(10) 0.37180(17) 0.20383(10) 0.0228(4) Uani 1 1 d . . . . .
S1 S 0.64124(3) 0.35339(4) 0.42013(2) 0.02498(11) Uani 1 1 d . . . . .
H1O H 0.5732(18) 0.0177(18) 0.5921(16) 0.081(12) Uiso 1 1 d D . . . .
N1 N 0.73461(10) 0.35646(15) 0.14553(8) 0.0323(4) Uani 1 1 d . . . . .
H1A H 0.732690 0.409420 0.119394 0.039 Uiso 1 1 calc R U . . .
H1B H 0.748552 0.293436 0.133455 0.039 Uiso 1 1 calc R U . . .
Cu2 Cu 0.55865(2) 0.45544(2) 0.36678(2) 0.02985(8) Uani 1 1 d . . . . .
O2 O 0.70965(9) -0.21612(13) 0.53218(7) 0.0373(4) Uani 1 1 d . . . . .
C2 C 0.64405(11) 0.67378(17) 0.40010(10) 0.0261(4) Uani 1 1 d . . . . .
S2 S 0.53585(3) 0.36021(4) 0.26672(2) 0.02256(11) Uani 1 1 d . . . . .
H2O H 0.554(2) 0.097(4) 0.6487(9) 0.112(16) Uiso 1 1 d D . . . .
N2 N 0.69502(11) 0.46891(16) 0.22152(9) 0.0372(5) Uani 1 1 d . . . . .
H2A H 0.693321 0.521255 0.194963 0.045 Uiso 1 1 calc R U . . .
H2B H 0.682859 0.479932 0.259619 0.045 Uiso 1 1 calc R U . . .
S3 S 0.72046(3) 0.26393(5) 0.25484(3) 0.02887(12) Uani 1 1 d . . . . .
N3 N 0.69176(10) 0.75088(16) 0.39717(10) 0.0372(5) Uani 1 1 d . . . . .
H3A H 0.704984 0.783459 0.430644 0.045 Uiso 1 1 calc R U . . .
H3B H 0.709623 0.768532 0.361796 0.045 Uiso 1 1 calc R U . . .
O3 O 0.60514(8) -0.11512(15) 0.55414(8) 0.0418(4) Uani 1 1 d . . . . .
C3 C 0.41026(12) 0.56970(18) 0.36570(11) 0.0286(5) Uani 1 1 d . . . . .
N4 N 0.61833(13) 0.64961(19) 0.45489(10) 0.0512(6) Uani 1 1 d . . . . .
H4A H 0.632575 0.683599 0.487548 0.061 Uiso 1 1 calc R U . . .
H4B H 0.587168 0.599725 0.458246 0.061 Uiso 1 1 calc R U . . .
O4 O 0.68915(8) -0.14731(12) 0.63494(7) 0.0280(3) Uani 1 1 d . . . . .
C4 C 0.45491(11) 0.30484(17) 0.28298(10) 0.0247(4) Uani 1 1 d . . . . .
S4 S 0.60167(4) 0.07960(5) 0.32902(3) 0.03743(15) Uani 1 1 d . . . . .
N5 N 0.44203(12) 0.63000(19) 0.32414(11) 0.0473(6) Uani 1 1 d . . . . .
H5A H 0.418274 0.671908 0.300088 0.057 Uiso 1 1 calc R U . . .
H5B H 0.486650 0.627675 0.320908 0.057 Uiso 1 1 calc R U . . .
O5 O 0.55668(10) 0.08724(18) 0.60412(10) 0.0486(5) Uani 1 1 d D . . . .
C5 C 0.62819(13) 0.03139(17) 0.40060(11) 0.0308(5) Uani 1 1 d . . . . .
S5 S 0.61860(3) 0.60889(5) 0.33334(3) 0.02877(12) Uani 1 1 d . . . . .
N6 N 0.34186(11) 0.57661(19) 0.36853(12) 0.0486(6) Uani 1 1 d . . . . .
H6A H 0.319888 0.619473 0.343687 0.058 Uiso 1 1 calc R U . . .
H6B H 0.319188 0.538243 0.395232 0.058 Uiso 1 1 calc R U . . .
C6 C 0.60106(12) 0.27314(17) 0.47559(10) 0.0270(4) Uani 1 1 d . . . . .
S6 S 0.45452(3) 0.48640(5) 0.41573(3) 0.03394(14) Uani 1 1 d . . . . .
N7 N 0.39901(10) 0.35230(17) 0.26097(10) 0.0383(5) Uani 1 1 d . . . . .
H7A H 0.358535 0.325671 0.268838 0.046 Uiso 1 1 calc R U . . .
H7B H 0.402772 0.410098 0.238637 0.046 Uiso 1 1 calc R U . . .
S7 S 0.67985(3) -0.12571(4) 0.56781(2) 0.02225(11) Uani 1 1 d . . . . .
N8 N 0.44855(11) 0.21675(17) 0.31698(10) 0.0374(5) Uani 1 1 d . . . . .
H8A H 0.407912 0.190583 0.324658 0.045 Uiso 1 1 calc R U . . .
H8B H 0.485025 0.185145 0.331591 0.045 Uiso 1 1 calc R U . . .
N9 N 0.58466(12) -0.0257(2) 0.43405(11) 0.0501(6) Uani 1 1 d . . . . .
H9A H 0.597548 -0.051626 0.469480 0.060 Uiso 1 1 calc R U . . .
H9B H 0.543109 -0.037332 0.420648 0.060 Uiso 1 1 calc R U . . .
N10 N 0.69097(12) 0.04814(19) 0.42176(11) 0.0499(6) Uani 1 1 d . . . . .
H10A H 0.703187 0.021728 0.457267 0.060 Uiso 1 1 calc R U . . .
H10B H 0.720156 0.085586 0.400202 0.060 Uiso 1 1 calc R U . . .
N11 N 0.63784(12) 0.23859(17) 0.52296(9) 0.0427(5) Uani 1 1 d . . . . .
H11A H 0.618688 0.198976 0.551220 0.051 Uiso 1 1 calc R U . . .
H11B H 0.681186 0.255484 0.525847 0.051 Uiso 1 1 calc R U . . .
N12 N 0.53481(11) 0.24683(17) 0.47162(11) 0.0434(5) Uani 1 1 d . . . . .
H12A H 0.515995 0.207184 0.500057 0.052 Uiso 1 1 calc R U . . .
H12B H 0.510306 0.269265 0.440599 0.052 Uiso 1 1 calc R U . . .

loop_
_atom_site_aniso_label
_atom_site_aniso_U_11
_atom_site_aniso_U_22
_atom_site_aniso_U_33
_atom_site_aniso_U_23
_atom_site_aniso_U_13
_atom_site_aniso_U_12
Cu1 0.03397(16) 0.02815(14) 0.02742(15) 0.00411(11) 0.00328(11) 0.00075(12)
O1 0.0481(10) 0.0291(8) 0.0305(9) 0.0047(7) -0.0036(7) -0.0126(8)
C1 0.0204(10) 0.0252(10) 0.0229(10) 0.0020(8) 0.0010(8) 0.0009(8)
S1 0.0240(3) 0.0276(3) 0.0234(3) 0.0025(2) -0.00199(19) -0.0004(2)
N1 0.0479(12) 0.0259(9) 0.0231(9) 0.0024(8) 0.0079(8) 0.0064(9)
Cu2 0.02627(14) 0.02534(14) 0.03794(17) 0.00067(12) -0.00135(12) 0.00039(11)
O2 0.0479(10) 0.0355(9) 0.0283(9) -0.0102(7) 0.0043(7) 0.0003(8)
C2 0.0268(11) 0.0257(10) 0.0259(11) -0.0042(9) 0.0022(9) -0.0017(9)
S2 0.0225(2) 0.0241(2) 0.0211(2) 0.00268(19) -0.00124(19) -0.0032(2)
N2 0.0570(14) 0.0275(10) 0.0271(10) 0.0025(8) 0.0147(9) 0.0098(10)
S3 0.0307(3) 0.0304(3) 0.0254(3) 0.0083(2) 0.0065(2) 0.0077(2)
N3 0.0382(11) 0.0426(12) 0.0307(11) -0.0061(9) 0.0026(9) -0.0178(10)
O3 0.0273(9) 0.0596(12) 0.0384(10) 0.0178(9) -0.0089(7) -0.0007(8)
C3 0.0264(11) 0.0272(11) 0.0323(12) -0.0078(9) -0.0015(9) 0.0049(9)
N4 0.0719(17) 0.0551(14) 0.0266(11) -0.0153(10) 0.0143(11) -0.0354(13)
O4 0.0350(8) 0.0306(8) 0.0184(7) 0.0025(6) -0.0044(6) -0.0001(7)
C4 0.0262(11) 0.0237(10) 0.0242(11) -0.0035(8) 0.0007(8) -0.0025(9)
S4 0.0624(4) 0.0235(3) 0.0264(3) 0.0046(2) -0.0109(3) -0.0044(3)
N5 0.0376(12) 0.0566(14) 0.0479(14) 0.0260(11) -0.0010(10) 0.0107(11)
O5 0.0431(11) 0.0564(13) 0.0464(12) 0.0039(10) 0.0041(9) 0.0023(10)
C5 0.0444(14) 0.0190(10) 0.0290(12) 0.0011(9) -0.0056(10) 0.0008(10)
S5 0.0349(3) 0.0277(3) 0.0237(3) -0.0046(2) 0.0044(2) -0.0080(2)
N6 0.0280(11) 0.0481(13) 0.0698(17) -0.0002(12) -0.0012(11) 0.0078(10)
C6 0.0338(12) 0.0247(10) 0.0226(11) -0.0026(9) 0.0034(9) 0.0006(9)
S6 0.0326(3) 0.0385(3) 0.0308(3) 0.0099(2) 0.0090(2) 0.0066(3)
N7 0.0227(10) 0.0363(11) 0.0559(14) 0.0044(10) -0.0041(9) -0.0032(9)
S7 0.0247(3) 0.0244(2) 0.0177(2) 0.00149(19) -0.00321(19) -0.0016(2)
N8 0.0306(10) 0.0376(11) 0.0439(12) 0.0119(9) 0.0007(9) -0.0094(9)
N9 0.0380(12) 0.0709(16) 0.0414(13) 0.0295(12) -0.0104(10) -0.0057(12)
N10 0.0485(14) 0.0567(15) 0.0447(14) 0.0194(11) -0.0173(11) -0.0208(12)
N11 0.0516(13) 0.0479(13) 0.0286(11) 0.0135(10) -0.0029(9) -0.0020(11)
N12 0.0369(12) 0.0436(12) 0.0497(14) 0.0087(10) 0.0075(10) -0.0077(10)

loop_
_atom_type_symbol
_atom_type_description
_atom_type_scat_dispersion_real
_atom_type_scat_dispersion_imag
_atom_type_scat_source
C C 0.0033 0.0016 'International Tables Vol C Tables 4.2.6.8 and 6.1.1.4'
H H 0.0000 0.0000 'International Tables Vol C Tables 4.2.6.8 and 6.1.1.4'
Cu Cu 0.3201 1.2651 'International Tables Vol C Tables 4.2.6.8 and 6.1.1.4'
N N 0.0061 0.0033 'International Tables Vol C Tables 4.2.6.8 and 6.1.1.4'
O O 0.0106 0.0060 'International Tables Vol C Tables 4.2.6.8 and 6.1.1.4'
S S 0.1246 0.1234 'International Tables Vol C Tables 4.2.6.8 and 6.1.1.4'

loop_
_geom_angle_atom_site_label_1
_geom_angle_atom_site_label_2
_geom_angle_atom_site_label_3
_geom_angle
_geom_angle_site_symmetry_1
_geom_angle_site_symmetry_3
_geom_angle_publ_flag
S4 Cu1 S3 100.33(2) . . ?
S4 Cu1 S2 112.35(2) . . ?
S3 Cu1 S2 105.15(2) . . ?
S4 Cu1 S1 114.36(2) . . ?
S3 Cu1 S1 115.94(2) . . ?
S2 Cu1 S1 108.29(2) . . ?
S4 Cu1 Cu2 134.92(2) . . ?
S3 Cu1 Cu2 124.576(18) . . ?
S2 Cu1 Cu2 56.236(15) . . ?
S1 Cu1 Cu2 52.126(15) . . ?
N1 C1 N2 119.17(19) . . ?
N1 C1 S3 118.78(16) . . ?
N2 C1 S3 122.05(16) . . ?
C6 S1 Cu2 110.03(8) . . ?
C6 S1 Cu1 106.64(8) . . ?
Cu2 S1 Cu1 73.643(18) . . ?
C1 N1 H1A 120.0 . . ?
C1 N1 H1B 120.0 . . ?
H1A N1 H1B 120.0 . . ?
S6 Cu2 S1 117.41(2) . . ?
S6 Cu2 S5 116.02(2) . . ?
S1 Cu2 S5 104.62(2) . . ?
S6 Cu2 S2 108.68(2) . . ?
S1 Cu2 S2 106.89(2) . . ?
S5 Cu2 S2 101.78(2) . . ?
S6 Cu2 Cu1 133.10(2) . . ?
S1 Cu2 Cu1 54.232(16) . . ?
S5 Cu2 Cu1 110.260(19) . . ?
S2 Cu2 Cu1 52.728(14) . . ?
N4 C2 N3 117.9(2) . . ?
N4 C2 S5 122.49(17) . . ?
N3 C2 S5 119.61(17) . . ?
C4 S2 Cu1 110.36(8) . . ?
C4 S2 Cu2 99.78(7) . . ?
Cu1 S2 Cu2 71.036(17) . . ?
C1 N2 H2A 120.0 . . ?
C1 N2 H2B 120.0 . . ?
H2A N2 H2B 120.0 . . ?
C1 S3 Cu1 110.33(7) . . ?
C2 N3 H3A 120.0 . . ?
C2 N3 H3B 120.0 . . ?
H3A N3 H3B 120.0 . . ?
N5 C3 N6 117.3(2) . . ?
N5 C3 S6 122.30(18) . . ?
N6 C3 S6 120.4(2) . . ?
C2 N4 H4A 120.0 . . ?
C2 N4 H4B 120.0 . . ?
H4A N4 H4B 120.0 . . ?
N7 C4 N8 119.5(2) . . ?
N7 C4 S2 119.17(17) . . ?
N8 C4 S2 121.35(17) . . ?
C5 S4 Cu1 109.89(8) . . ?
C3 N5 H5A 120.0 . . ?
C3 N5 H5B 120.0 . . ?
H5A N5 H5B 120.0 . . ?
H1O O5 H2O 113(3) . . ?
N10 C5 N9 119.1(2) . . ?
N10 C5 S4 121.92(19) . . ?
N9 C5 S4 119.01(19) . . ?
C2 S5 Cu2 105.23(8) . . ?
C3 N6 H6A 120.0 . . ?
C3 N6 H6B 120.0 . . ?
H6A N6 H6B 120.0 . . ?
N11 C6 N12 119.5(2) . . ?
N11 C6 S1 118.61(18) . . ?
N12 C6 S1 121.89(18) . . ?
C3 S6 Cu2 104.27(8) . . ?
C4 N7 H7A 120.0 . . ?
C4 N7 H7B 120.0 . . ?
H7A N7 H7B 120.0 . . ?
O2 S7 O3 110.15(11) . . ?
O2 S7 O4 108.93(10) . . ?
O3 S7 O4 109.20(9) . . ?
O2 S7 O1 109.38(10) . . ?
O3 S7 O1 109.60(10) . . ?
O4 S7 O1 109.56(9) . . ?
C4 N8 H8A 120.0 . . ?
C4 N8 H8B 120.0 . . ?
H8A N8 H8B 120.0 . . ?
C5 N9 H9A 120.0 . . ?
C5 N9 H9B 120.0 . . ?
H9A N9 H9B 120.0 . . ?
C5 N10 H10A 120.0 . . ?
C5 N10 H10B 120.0 . . ?
H10A N10 H10B 120.0 . . ?
C6 N11 H11A 120.0 . . ?
C6 N11 H11B 120.0 . . ?
H11A N11 H11B 120.0 . . ?
C6 N12 H12A 120.0 . . ?
C6 N12 H12B 120.0 . . ?
H12A N12 H12B 120.0 . . ?

loop_
_geom_bond_atom_site_label_1
_geom_bond_atom_site_label_2
_geom_bond_distance
_geom_bond_site_symmetry_2
_geom_bond_publ_flag
Cu1 S4 2.3312(7) . ?
Cu1 S3 2.3407(6) . ?
Cu1 S2 2.3763(6) . ?
Cu1 S1 2.3881(6) . ?
Cu1 Cu2 2.8241(4) . ?
O1 S7 1.4760(16) . ?
C1 N1 1.312(3) . ?
C1 N2 1.318(3) . ?
C1 S3 1.721(2) . ?
S1 C6 1.727(2) . ?
S1 Cu2 2.3233(6) . ?
N1 H1A 0.8600 . ?
N1 H1B 0.8600 . ?
Cu2 S6 2.2897(6) . ?
Cu2 S5 2.3240(6) . ?
Cu2 S2 2.4825(6) . ?
O2 S7 1.4654(17) . ?
C2 N4 1.308(3) . ?
C2 N3 1.320(3) . ?
C2 S5 1.710(2) . ?
S2 C4 1.732(2) . ?
N2 H2A 0.8600 . ?
N2 H2B 0.8600 . ?
N3 H3A 0.8600 . ?
N3 H3B 0.8600 . ?
O3 S7 1.4698(17) . ?
C3 N5 1.310(3) . ?
C3 N6 1.317(3) . ?
C3 S6 1.709(2) . ?
N4 H4A 0.8600 . ?
N4 H4B 0.8600 . ?
O4 S7 1.4739(15) . ?
C4 N7 1.310(3) . ?
C4 N8 1.311(3) . ?
S4 C5 1.722(2) . ?
N5 H5A 0.8600 . ?
N5 H5B 0.8600 . ?
O5 H1O 0.948(18) . ?
O5 H2O 0.964(18) . ?
C5 N10 1.304(3) . ?
C5 N9 1.306(3) . ?
N6 H6A 0.8600 . ?
N6 H6B 0.8600 . ?
C6 N11 1.308(3) . ?
C6 N12 1.315(3) . ?
N7 H7A 0.8600 . ?
N7 H7B 0.8600 . ?
N8 H8A 0.8600 . ?
N8 H8B 0.8600 . ?
N9 H9A 0.8600 . ?
N9 H9B 0.8600 . ?
N10 H10A 0.8600 . ?
N10 H10B 0.8600 . ?
N11 H11A 0.8600 . ?
N11 H11B 0.8600 . ?
N12 H12A 0.8600 . ?
N12 H12B 0.8600 . ?
